data_2201484
loop_
_publ_author_name
'Kolev, Tsonko'
'Sch\"urmann, Markus'
'Kleb, Dirk-Christian'
'Preut, Hans'
'Spiteller, Michael'

_publ_section_title 2-{3-[2-(2,4-Dimethoxyphenyl)vinyl]-5,5-dimethylcyclohex-2-enylidene}malononitrile
_journal_issue 10
_journal_name_full 'Acta Crystallographica Section E'
_journal_page_first o1172
_journal_page_last o1173
_journal_paper_doi 10.1107/S1600536802017622
_journal_volume 58
_journal_year 2002
_chemical_formula_iupac 'C21 H22 N2 O2'
_chemical_formula_moiety 'C21 H22 N2 O2'
_chemical_formula_sum 'C21 H22 N2 O2'
_chemical_formula_weight 334.41
_chemical_name_systematic ?
_space_group_IT_number 2
_symmetry_cell_setting triclinic
_symmetry_space_group_name_Hall '-P 1'
_symmetry_space_group_name_H-M 'P -1'
_atom_sites_solution_hydrogens geom
_atom_sites_solution_primary direct
_atom_sites_solution_secondary difmap
_audit_creation_method SHELXL-97
_cell_angle_alpha 75.4549(10)
_cell_angle_beta 79.0465(11)
_cell_angle_gamma 69.9378(11)
_cell_formula_units_Z 2
_cell_length_a 7.7607(2)
_cell_length_b 8.9488(2)
_cell_length_c 14.7723(4)
_cell_measurement_reflns_used 12122
_cell_measurement_temperature 291.0(10)
_cell_measurement_theta_max 27.47
_cell_measurement_theta_min 3.01
_cell_volume 926.68(4)
_computing_cell_refinement 'DENZO and SCALEPACK (Otwinowski & Minor, 1997)'
_computing_data_collection 'COLLECT (Nonius, 1998)'
_computing_data_reduction 'DENZO and SCALEPACK'
_computing_molecular_graphics 'SHELXTL-Plus (Sheldrick, 1991)'
_computing_publication_material 'SHELXL97, PARST95 (Nardelli, 1995) and PLATON (Spek, 2001)'
_computing_structure_refinement 'SHELXL97 (Sheldrick, 1997)'
_computing_structure_solution 'SHELXS97 (Sheldrick, 1990)'
_diffrn_ambient_temperature 291.0(10)
_diffrn_detector_area_resol_mean '19 vertical, 18 horizontal'
_diffrn_measured_fraction_theta_full 0.977
_diffrn_measured_fraction_theta_max 0.977
_diffrn_measurement_device_type 'Nonius KappaCCD'
_diffrn_measurement_method
;
416 frames via \w-rotation (\D\w=1\%) and two times 20 s per frame
(four sets at different \k-angles)
;
_diffrn_radiation_monochromator graphite
_diffrn_radiation_source 'fine-focus sealed tube'
_diffrn_radiation_type MoK\a
_diffrn_radiation_wavelength 0.71073
_diffrn_reflns_av_R_equivalents 0.044
_diffrn_reflns_av_sigmaI/netI 0.077
_diffrn_reflns_limit_h_max 10
_diffrn_reflns_limit_h_min -10
_diffrn_reflns_limit_k_max 11
_diffrn_reflns_limit_k_min -10
_diffrn_reflns_limit_l_max 19
_diffrn_reflns_limit_l_min -18
_diffrn_reflns_number 12122
_diffrn_reflns_theta_full 27.47
_diffrn_reflns_theta_max 27.47
_diffrn_reflns_theta_min 3.01
_diffrn_standards_decay_% 0
_diffrn_standards_number 0
_exptl_absorpt_coefficient_mu 0.078
_exptl_absorpt_correction_type none
_exptl_crystal_colour 'dark red'
_exptl_crystal_density_diffrn 1.198
_exptl_crystal_density_meas ?
_exptl_crystal_density_method 'not measured'
_exptl_crystal_description plate
_exptl_crystal_F_000 356
_exptl_crystal_size_max 0.25
_exptl_crystal_size_mid 0.10
_exptl_crystal_size_min 0.05
_refine_diff_density_max 0.141
_refine_diff_density_min -0.126
_refine_ls_extinction_coef 0.026(3)
_refine_ls_extinction_expression Fc^*^=kFc[1+0.001xFc^2^\l^3^/sin(2\q)]^-1/4^
_refine_ls_extinction_method SHELXL97
_refine_ls_goodness_of_fit_ref 0.865
_refine_ls_hydrogen_treatment constr
_refine_ls_matrix_type full
_refine_ls_number_parameters 231
_refine_ls_number_reflns 4161
_refine_ls_number_restraints 0
_refine_ls_restrained_S_all 0.865
_refine_ls_R_factor_all 0.1157
_refine_ls_R_factor_gt 0.0407
_refine_ls_shift/su_max <0.001
_refine_ls_shift/su_mean 0.000
_refine_ls_structure_factor_coef Fsqd
_refine_ls_weighting_details 'calc w = 1/[\s^2^(Fo^2^)+(0.0475P)^2^] where P = (Fo^2^+2Fc^2^)/3'
_refine_ls_weighting_scheme calc
_refine_ls_wR_factor_gt 0.0880
_refine_ls_wR_factor_ref 0.1028
_reflns_number_gt 1951
_reflns_number_total 4161
_reflns_threshold_expression I>2\s(I)
_cod_data_source_file fl6000.cif
_cod_data_source_block I
_cod_depositor_comments
;
The following automatic conversions were performed:

'_exptl_crystal_density_meas' value 'not measured' was changed to '?'
- the value is perceived as not measured.

Automatic conversion script
Id: cif_fix_values 3008 2015-01-20 13:52:24Z robertas 
;
_cod_database_code 2201484
_cod_database_fobs_code 2201484

loop_
_symmetry_equiv_pos_as_xyz
'x, y, z'
'-x, -y, -z'

loop_
_atom_site_label
_atom_site_fract_x
_atom_site_fract_y
_atom_site_fract_z
_atom_site_U_iso_or_equiv
_atom_site_adp_type
_atom_site_calc_flag
_atom_site_refinement_flags
_atom_site_occupancy
_atom_site_disorder_assembly
_atom_site_disorder_group
_atom_site_type_symbol
O1 0.20071(14) 0.64486(13) 0.73248(6) 0.0619(3) Uani d . 1 . . O
O2 -0.28400(14) 0.39387(13) 0.83401(7) 0.0674(3) Uani d . 1 . . O
N1 -0.1188(2) 0.99993(19) 0.10798(9) 0.0791(5) Uani d . 1 . . N
N2 0.3092(2) 1.2365(2) -0.00162(10) 0.1018(6) Uani d . 1 . . N
C1 0.01281(18) 0.64767(16) 0.62518(9) 0.0440(4) Uani d . 1 . . C
C2 0.05801(19) 0.60132(16) 0.71813(9) 0.0454(4) Uani d . 1 . . C
C3 -0.0387(2) 0.51655(17) 0.78950(9) 0.0501(4) Uani d . 1 . . C
H3 -0.0069 0.4866 0.8506 0.060 Uiso calc R 1 . . H
C4 -0.1820(2) 0.47729(17) 0.76904(9) 0.0499(4) Uani d . 1 . . C
C5 -0.2295(2) 0.52064(17) 0.67835(10) 0.0557(4) Uani d . 1 . . C
H5 -0.3260 0.4937 0.6647 0.067 Uiso calc R 1 . . H
C6 -0.1326(2) 0.60402(17) 0.60846(9) 0.0523(4) Uani d . 1 . . C
H6 -0.1653 0.6324 0.5476 0.063 Uiso calc R 1 . . H
C7 0.2635(2) 0.5929(2) 0.82341(10) 0.0675(5) Uani d . 1 . . C
H7A 0.1639 0.6340 0.8692 0.101 Uiso calc R 1 . . H
H7B 0.3634 0.6333 0.8229 0.101 Uiso calc R 1 . . H
H7C 0.3053 0.4763 0.8392 0.101 Uiso calc R 1 . . H
C8 -0.2593(2) 0.3637(2) 0.93116(10) 0.0777(5) Uani d . 1 . . C
H8A -0.1346 0.2978 0.9403 0.117 Uiso calc R 1 . . H
H8B -0.3429 0.3081 0.9686 0.117 Uiso calc R 1 . . H
H8C -0.2839 0.4651 0.9498 0.117 Uiso calc R 1 . . H
C9 0.11592(19) 0.73619(16) 0.55161(9) 0.0475(4) Uani d . 1 . . C
H9 0.2073 0.7639 0.5700 0.057 Uiso calc R 1 . . H
C10 0.09223(19) 0.78168(16) 0.46012(9) 0.0477(4) Uani d . 1 . . C
H10 0.0017 0.7528 0.4418 0.057 Uiso calc R 1 . . H
C11 0.19233(18) 0.87076(16) 0.38695(9) 0.0432(4) Uani d . 1 . . C
C12 0.14455(19) 0.91381(16) 0.29806(9) 0.0467(4) Uani d . 1 . . C
H12 0.0507 0.8813 0.2863 0.056 Uiso calc R 1 . . H
C13 0.23123(18) 1.00639(16) 0.22194(9) 0.0438(4) Uani d . 1 . . C
C14 0.38527(19) 1.05579(17) 0.24014(9) 0.0488(4) Uani d . 1 . . C
H14A 0.3354 1.1650 0.2524 0.059 Uiso calc R 1 . . H
H14B 0.4730 1.0582 0.1839 0.059 Uiso calc R 1 . . H
C15 0.48763(19) 0.94304(17) 0.32315(9) 0.0465(4) Uani d . 1 . . C
C16 0.34494(18) 0.91893(17) 0.40789(9) 0.0487(4) Uani d . 1 . . C
H16A 0.4074 0.8359 0.4576 0.058 Uiso calc R 1 . . H
H16B 0.2916 1.0192 0.4311 0.058 Uiso calc R 1 . . H
C17 0.1690(2) 1.05623(17) 0.13516(9) 0.0496(4) Uani d . 1 . . C
C18 0.2488(2) 1.1540(2) 0.05832(10) 0.0637(5) Uani d . 1 . . C
C19 0.0104(2) 1.02362(19) 0.11904(9) 0.0566(4) Uani d . 1 . . C
C20 0.6034(2) 0.78051(19) 0.29722(11) 0.0703(5) Uani d . 1 . . C
H20A 0.6925 0.7976 0.2442 0.105 Uiso calc R 1 . . H
H20B 0.5244 0.7309 0.2813 0.105 Uiso calc R 1 . . H
H20C 0.6661 0.7106 0.3498 0.105 Uiso calc R 1 . . H
C21 0.6122(2) 1.0242(2) 0.34691(10) 0.0641(5) Uani d . 1 . . C
H21A 0.6787 0.9543 0.3982 0.096 Uiso calc R 1 . . H
H21B 0.5382 1.1253 0.3646 0.096 Uiso calc R 1 . . H
H21C 0.6981 1.0443 0.2929 0.096 Uiso calc R 1 . . H

loop_
_atom_site_aniso_label
_atom_site_aniso_U_11
_atom_site_aniso_U_22
_atom_site_aniso_U_33
_atom_site_aniso_U_12
_atom_site_aniso_U_13
_atom_site_aniso_U_23
O1 0.0646(7) 0.0793(8) 0.0451(6) -0.0359(6) -0.0144(5) 0.0068(5)
O2 0.0722(7) 0.0742(7) 0.0550(7) -0.0394(6) 0.0025(6) 0.0043(6)
N1 0.0854(11) 0.1144(13) 0.0521(8) -0.0546(10) -0.0116(8) -0.0062(8)
N2 0.1405(15) 0.1179(14) 0.0619(10) -0.0852(13) -0.0183(10) 0.0241(10)
C1 0.0485(9) 0.0441(8) 0.0367(8) -0.0152(7) -0.0021(7) -0.0042(6)
C2 0.0470(9) 0.0438(8) 0.0419(8) -0.0148(7) -0.0043(7) -0.0022(7)
C3 0.0545(10) 0.0487(9) 0.0392(8) -0.0136(8) -0.0040(7) 0.0002(7)
C4 0.0535(9) 0.0452(9) 0.0459(9) -0.0183(8) 0.0025(7) -0.0022(7)
C5 0.0626(10) 0.0576(10) 0.0528(10) -0.0294(8) -0.0064(8) -0.0066(8)
C6 0.0655(10) 0.0531(9) 0.0397(8) -0.0238(8) -0.0058(7) -0.0045(7)
C7 0.0695(11) 0.0827(12) 0.0512(10) -0.0257(10) -0.0218(8) -0.0012(9)
C8 0.0906(13) 0.0849(13) 0.0490(10) -0.0389(11) 0.0075(9) 0.0066(9)
C9 0.0495(9) 0.0494(9) 0.0416(9) -0.0166(7) -0.0046(7) -0.0043(7)
C10 0.0485(9) 0.0523(9) 0.0405(8) -0.0180(7) -0.0039(7) -0.0038(7)
C11 0.0435(9) 0.0442(8) 0.0373(8) -0.0125(7) -0.0016(7) -0.0042(7)
C12 0.0477(9) 0.0542(9) 0.0398(8) -0.0235(7) -0.0047(7) -0.0018(7)
C13 0.0479(9) 0.0430(8) 0.0385(8) -0.0148(7) -0.0022(7) -0.0059(7)
C14 0.0535(9) 0.0503(9) 0.0428(8) -0.0222(7) -0.0025(7) -0.0033(7)
C15 0.0446(9) 0.0495(9) 0.0434(8) -0.0162(7) -0.0029(7) -0.0052(7)
C16 0.0506(9) 0.0535(9) 0.0397(8) -0.0159(7) -0.0061(7) -0.0051(7)
C17 0.0585(10) 0.0556(10) 0.0378(8) -0.0271(8) -0.0049(7) -0.0020(7)
C18 0.0808(12) 0.0733(11) 0.0436(9) -0.0400(10) -0.0145(8) 0.0044(8)
C19 0.0710(12) 0.0682(11) 0.0317(8) -0.0303(9) -0.0054(8) 0.0002(7)
C20 0.0598(11) 0.0604(11) 0.0766(11) -0.0082(9) 0.0017(9) -0.0108(9)
C21 0.0552(10) 0.0823(12) 0.0586(10) -0.0297(9) -0.0089(8) -0.0073(9)

loop_
_atom_type_symbol
_atom_type_description
_atom_type_scat_dispersion_real
_atom_type_scat_dispersion_imag
_atom_type_scat_source
C C 0.0033 0.0016 'International Tables Vol C Tables 4.2.6.8 and 6.1.1.4'
H H 0.0000 0.0000 'International Tables Vol C Tables 4.2.6.8 and 6.1.1.4'
N N 0.0061 0.0033 'International Tables Vol C Tables 4.2.6.8 and 6.1.1.4'
O O 0.0106 0.0060 'International Tables Vol C Tables 4.2.6.8 and 6.1.1.4'

loop_
_geom_angle_atom_site_label_1
_geom_angle_atom_site_label_2
_geom_angle_atom_site_label_3
_geom_angle
C2 O1 C7 118.97(10)
C4 O2 C8 118.70(11)
C6 C1 C2 116.64(12)
C6 C1 C9 122.97(12)
C2 C1 C9 120.39(12)
O1 C2 C3 123.22(12)
O1 C2 C1 115.47(11)
C3 C2 C1 121.31(13)
C4 C3 C2 119.57(12)
C4 C3 H3 120.2
C2 C3 H3 120.2
O2 C4 C3 123.82(12)
O2 C4 C5 115.63(13)
C3 C4 C5 120.54(12)
C6 C5 C4 119.30(13)
C6 C5 H5 120.3
C4 C5 H5 120.3
C5 C6 C1 122.63(13)
C5 C6 H6 118.7
C1 C6 H6 118.7
O1 C7 H7A 109.5
O1 C7 H7B 109.5
H7A C7 H7B 109.5
O1 C7 H7C 109.5
H7A C7 H7C 109.5
H7B C7 H7C 109.5
O2 C8 H8A 109.5
O2 C8 H8B 109.5
H8A C8 H8B 109.5
O2 C8 H8C 109.5
H8A C8 H8C 109.5
H8B C8 H8C 109.5
C10 C9 C1 126.44(13)
C10 C9 H9 116.8
C1 C9 H9 116.8
C9 C10 C11 126.84(13)
C9 C10 H10 116.6
C11 C10 H10 116.6
C12 C11 C10 119.17(12)
C12 C11 C16 119.71(11)
C10 C11 C16 121.11(11)
C11 C12 C13 123.20(12)
C11 C12 H12 118.4
C13 C12 H12 118.4
C17 C13 C12 120.76(12)
C17 C13 C14 120.60(12)
C12 C13 C14 118.56(11)
C13 C14 C15 113.82(11)
C13 C14 H14A 108.8
C15 C14 H14A 108.8
C13 C14 H14B 108.8
C15 C14 H14B 108.8
H14A C14 H14B 107.7
C20 C15 C21 109.89(12)
C20 C15 C16 110.50(11)
C21 C15 C16 109.28(11)
C20 C15 C14 110.14(12)
C21 C15 C14 108.49(11)
C16 C15 C14 108.50(11)
C11 C16 C15 114.05(11)
C11 C16 H16A 108.7
C15 C16 H16A 108.7
C11 C16 H16B 108.7
C15 C16 H16B 108.7
H16A C16 H16B 107.6
C13 C17 C18 122.08(13)
C13 C17 C19 121.31(12)
C18 C17 C19 116.42(12)
N2 C18 C17 177.6(2)
N1 C19 C17 178.16(18)
C15 C20 H20A 109.5
C15 C20 H20B 109.5
H20A C20 H20B 109.5
C15 C20 H20C 109.5
H20A C20 H20C 109.5
H20B C20 H20C 109.5
C15 C21 H21A 109.5
C15 C21 H21B 109.5
H21A C21 H21B 109.5
C15 C21 H21C 109.5
H21A C21 H21C 109.5
H21B C21 H21C 109.5

loop_
_geom_bond_atom_site_label_1
_geom_bond_atom_site_label_2
_geom_bond_site_symmetry_2
_geom_bond_distance
_geom_bond_publ_flag
O1 C2 . 1.3601(15) ?
O1 C7 . 1.4273(14) ?
O2 C4 . 1.3645(15) ?
O2 C8 . 1.4295(16) ?
N1 C19 . 1.1411(18) ?
N2 C18 . 1.1405(17) ?
C1 C6 . 1.3941(18) ?
C1 C2 . 1.4062(17) ?
C1 C9 . 1.4563(17) ?
C2 C3 . 1.3924(17) ?
C3 C4 . 1.3786(18) ?
C3 H3 . 0.9300 ?
C4 C5 . 1.3818(18) ?
C5 C6 . 1.3754(17) ?
C5 H5 . 0.9300 ?
C6 H6 . 0.9300 ?
C7 H7A . 0.9600 ?
C7 H7B . 0.9600 ?
C7 H7C . 0.9600 ?
C8 H8A . 0.9600 ?
C8 H8B . 0.9600 ?
C8 H8C . 0.9600 ?
C9 C10 . 1.3390(16) ?
C9 H9 . 0.9300 ?
C10 C11 . 1.4424(16) ?
C10 H10 . 0.9300 ?
C11 C12 . 1.3577(16) ?
C11 C16 . 1.4968(17) ?
C12 C13 . 1.4249(17) ?
C12 H12 . 0.9300 ?
C13 C17 . 1.3697(17) ?
C13 C14 . 1.4971(17) ?
C14 C15 . 1.5336(16) ?
C14 H14A . 0.9700 ?
C14 H14B . 0.9700 ?
C15 C20 . 1.524(2) ?
C15 C21 . 1.5247(18) ?
C15 C16 . 1.5301(18) ?
C16 H16A . 0.9700 ?
C16 H16B . 0.9700 ?
C17 C18 . 1.4295(19) ?
C17 C19 . 1.431(2) ?
C20 H20A . 0.9600 ?
C20 H20B . 0.9600 ?
C20 H20C . 0.9600 ?
C21 H21A . 0.9600 ?
C21 H21B . 0.9600 ?
C21 H21C . 0.9600 ?

loop_
_geom_torsion_atom_site_label_1
_geom_torsion_atom_site_label_2
_geom_torsion_atom_site_label_3
_geom_torsion_atom_site_label_4
_geom_torsion
C7 O1 C2 C3 4.2(2)
C7 O1 C2 C1 -175.79(12)
C6 C1 C2 O1 179.78(13)
C9 C1 C2 O1 0.02(19)
C6 C1 C2 C3 -0.2(2)
C9 C1 C2 C3 -179.96(13)
O1 C2 C3 C4 179.89(14)
C1 C2 C3 C4 -0.1(2)
C8 O2 C4 C3 8.8(2)
C8 O2 C4 C5 -171.87(13)
C2 C3 C4 O2 179.63(13)
C2 C3 C4 C5 0.3(2)
O2 C4 C5 C6 -179.54(13)
C3 C4 C5 C6 -0.2(2)
C4 C5 C6 C1 -0.2(2)
C2 C1 C6 C5 0.4(2)
C9 C1 C6 C5 -179.89(14)
C6 C1 C9 C10 -2.6(2)
C2 C1 C9 C10 177.15(14)
C1 C9 C10 C11 179.32(13)
C9 C10 C11 C12 -176.90(14)
C9 C10 C11 C16 1.9(2)
C10 C11 C12 C13 177.86(13)
C16 C11 C12 C13 -1.0(2)
C11 C12 C13 C17 -175.37(13)
C11 C12 C13 C14 1.4(2)
C17 C13 C14 C15 -157.60(13)
C12 C13 C14 C15 25.68(19)
C13 C14 C15 C20 71.19(15)
C13 C14 C15 C21 -168.50(12)
C13 C14 C15 C16 -49.88(16)
C12 C11 C16 C15 -26.52(19)
C10 C11 C16 C15 154.67(12)
C20 C15 C16 C11 -70.43(15)
C21 C15 C16 C11 168.54(12)
C14 C15 C16 C11 50.41(16)
C12 C13 C17 C18 177.78(13)
C14 C13 C17 C18 1.1(2)
C12 C13 C17 C19 2.9(2)
C14 C13 C17 C19 -173.80(14)

loop_
_cod_related_entry_id
_cod_related_entry_database
_cod_related_entry_code
1 ChemSpider 30654675
